data_7015817
loop_
_publ_author_name
'Levason, William'
'Light, Mark E.'
'Maheshwari, Seema'
'Reid, Gillian'
'Zhang, Wenjian'

_publ_section_title
;
 Unusual neutral ligand coordination to arsenic and antimony
 trifluoride.
;
_journal_issue 19
_journal_name_full 'Dalton transactions (Cambridge, England : 2003)'
_journal_page_first 5291
_journal_page_last 5297
_journal_paper_doi 10.1039/c1dt10113g
_journal_volume 40
_journal_year 2011
_chemical_formula_moiety 'C5 H14 As F3 O2 P2'
_chemical_formula_sum 'C5 H14 As F3 O2 P2'
_chemical_formula_weight 300.02
_chemical_name_common
;Trifluoro(methanediylbis(dimethylphosphane)
dioxide)arsenic(iii)
;
_chemical_name_systematic
;
Trifluoro(methanediylbis(dimethylphosphane) dioxide)arsenic(III)
;
_space_group_IT_number 2
_space_group_name_Hall '-P 1'
_symmetry_cell_setting triclinic
_symmetry_space_group_name_Hall '-P 1'
_symmetry_space_group_name_H-M 'P -1'
_atom_sites_solution_hydrogens geom
_atom_sites_solution_primary direct
_atom_sites_solution_secondary difmap
_audit_creation_date 2010-08-28
_audit_creation_method 'SHELXL-97 + hand edit'
_cell_angle_alpha 76.455(2)
_cell_angle_beta 78.429(2)
_cell_angle_gamma 65.015(2)
_cell_formula_units_Z 2
_cell_length_a 7.7004(10)
_cell_length_b 8.1617(15)
_cell_length_c 9.7109(15)
_cell_measurement_reflns_used 2404
_cell_measurement_temperature 120(2)
_cell_measurement_theta_max 27.48
_cell_measurement_theta_min 2.91
_cell_volume 534.22(15)
_computing_cell_refinement 'DENZO (Otwinowski & Minor, 1997)'
_computing_data_collection 'COLLECT (Hooft, R.W.W., 1998)'
_computing_data_reduction 'DENZO (Otwinowski & Minor, 1997)'
_computing_structure_refinement 'SHELXL-97 (Sheldrick, 1997)'
_diffrn_ambient_temperature 120(2)
_diffrn_measured_fraction_theta_full 0.982
_diffrn_measured_fraction_theta_max 0.982
_diffrn_measurement_device_type 'Bruker-Nonius 95mm CCD camera on \k-goniostat'
_diffrn_measurement_method '\f & \w scans'
_diffrn_radiation_monochromator '10cm confocal mirrors'
_diffrn_radiation_source 'Bruker-Nonius FR591 rotating anode'
_diffrn_radiation_type MoK\a
_diffrn_radiation_wavelength 0.71073
_diffrn_reflns_av_R_equivalents 0.0384
_diffrn_reflns_av_sigmaI/netI 0.0329
_diffrn_reflns_limit_h_max 9
_diffrn_reflns_limit_h_min -9
_diffrn_reflns_limit_k_max 10
_diffrn_reflns_limit_k_min -10
_diffrn_reflns_limit_l_max 12
_diffrn_reflns_limit_l_min -12
_diffrn_reflns_number 11357
_diffrn_reflns_theta_full 27.63
_diffrn_reflns_theta_max 27.63
_diffrn_reflns_theta_min 2.94
_diffrn_standards_number 0
_exptl_absorpt_coefficient_mu 3.491
_exptl_absorpt_correction_T_max 1.0000
_exptl_absorpt_correction_T_min 0.7498
_exptl_absorpt_correction_type multi-scan
_exptl_absorpt_process_details 'G.M. Sheldrick, (2007). SADABS. Version 2007/2. Bruker AXS Inc.'
_exptl_crystal_colour colourless
_exptl_crystal_density_diffrn 1.865
_exptl_crystal_density_method 'not measured'
_exptl_crystal_description fragment
_exptl_crystal_F_000 300
_exptl_crystal_size_max 0.16
_exptl_crystal_size_mid 0.11
_exptl_crystal_size_min 0.10
_refine_diff_density_max 0.492
_refine_diff_density_min -0.443
_refine_diff_density_rms 0.091
_refine_ls_extinction_method none
_refine_ls_goodness_of_fit_ref 1.093
_refine_ls_hydrogen_treatment constr
_refine_ls_matrix_type full
_refine_ls_number_parameters 122
_refine_ls_number_reflns 2446
_refine_ls_number_restraints 0
_refine_ls_restrained_S_all 1.093
_refine_ls_R_factor_all 0.0361
_refine_ls_R_factor_gt 0.0282
_refine_ls_shift/su_max 0.001
_refine_ls_shift/su_mean 0.000
_refine_ls_structure_factor_coef Fsqd
_refine_ls_weighting_details 'w=1/[\s^2^(Fo^2^)+(0.0000P)^2^+0.8961P] where P=(Fo^2^+2Fc^2^)/3'
_refine_ls_weighting_scheme calc
_refine_ls_wR_factor_gt 0.0540
_refine_ls_wR_factor_ref 0.0571
_reflns_number_gt 2193
_reflns_number_total 2446
_reflns_threshold_expression I>2sigma(I)
_cod_data_source_file c1dt10113g.txt
_cod_data_source_block 10sm819a
_cod_depositor_comments
;
The following automatic conversions were performed:
'_atom_site_symetry_multiplicity' tag replaced with
'_atom_site_symmetry_multiplicity'.

Automatic conversion script
Id: cif_correct_tags 1440 2010-10-19 06:21:57Z saulius 
;
_cod_database_code 7015817

loop_
_symmetry_equiv_pos_as_xyz
'x, y, z'
'-x, -y, -z'

loop_
_atom_site_label
_atom_site_type_symbol
_atom_site_fract_x
_atom_site_fract_y
_atom_site_fract_z
_atom_site_U_iso_or_equiv
_atom_site_adp_type
_atom_site_occupancy
_atom_site_symmetry_multiplicity
_atom_site_calc_flag
_atom_site_refinement_flags
_atom_site_disorder_assembly
_atom_site_disorder_group
As1 As 0.36259(4) 0.90658(3) 0.14921(3) 0.01549(8) Uani 1 1 d . . .
P1 P 0.76002(9) 0.47881(8) 0.27712(6) 0.01394(13) Uani 1 1 d . . .
P2 P 0.57725(9) 0.22479(8) 0.21744(7) 0.01560(14) Uani 1 1 d . . .
F1 F 0.2446(2) 0.7587(2) 0.17659(16) 0.0247(3) Uani 1 1 d . . .
F2 F 0.2548(2) 0.9834(2) 0.31216(16) 0.0279(4) Uani 1 1 d . . .
F3 F 0.1726(2) 1.0824(2) 0.06064(17) 0.0287(4) Uani 1 1 d . . .
O1 O 0.5815(2) 0.6378(2) 0.31763(18) 0.0175(4) Uani 1 1 d . . .
O2 O 0.4928(3) 0.2122(2) 0.09546(18) 0.0214(4) Uani 1 1 d . . .
C1 C 0.9513(4) 0.5452(3) 0.1813(3) 0.0205(5) Uani 1 1 d . . .
H1A H 0.9070 0.6328 0.0949 0.031 Uiso 1 1 calc R . .
H1B H 1.0623 0.4365 0.1551 0.031 Uiso 1 1 calc R . .
H1C H 0.9891 0.6025 0.2418 0.031 Uiso 1 1 calc R . .
C2 C 0.8587(4) 0.3154(3) 0.4294(3) 0.0186(5) Uani 1 1 d . . .
H2A H 0.9098 0.3698 0.4831 0.028 Uiso 1 1 calc R . .
H2B H 0.9628 0.2060 0.3978 0.028 Uiso 1 1 calc R . .
H2C H 0.7573 0.2813 0.4907 0.028 Uiso 1 1 calc R . .
C3 C 0.7183(3) 0.3641(3) 0.1560(2) 0.0154(5) Uani 1 1 d . . .
H3A H 0.8463 0.2847 0.1142 0.018 Uiso 1 1 calc R . .
H3B H 0.6558 0.4598 0.0770 0.018 Uiso 1 1 calc R . .
C4 C 0.7378(4) 0.0056(3) 0.2982(3) 0.0239(6) Uani 1 1 d . . .
H4A H 0.6708 -0.0780 0.3276 0.036 Uiso 1 1 calc R . .
H4B H 0.7802 0.0194 0.3819 0.036 Uiso 1 1 calc R . .
H4C H 0.8502 -0.0445 0.2294 0.036 Uiso 1 1 calc R . .
C5 C 0.3946(4) 0.3224(4) 0.3547(3) 0.0192(5) Uani 1 1 d . . .
H5A H 0.3185 0.4514 0.3190 0.029 Uiso 1 1 calc R . .
H5B H 0.4549 0.3143 0.4371 0.029 Uiso 1 1 calc R . .
H5C H 0.3100 0.2552 0.3832 0.029 Uiso 1 1 calc R . .

loop_
_atom_site_aniso_label
_atom_site_aniso_U_11
_atom_site_aniso_U_22
_atom_site_aniso_U_33
_atom_site_aniso_U_23
_atom_site_aniso_U_13
_atom_site_aniso_U_12
As1 0.01606(14) 0.01247(13) 0.01707(13) -0.00193(9) -0.00090(9) -0.00554(10)
P1 0.0153(3) 0.0125(3) 0.0144(3) -0.0025(2) -0.0026(2) -0.0053(2)
P2 0.0184(3) 0.0142(3) 0.0161(3) -0.0044(2) -0.0019(2) -0.0074(3)
F1 0.0230(8) 0.0236(8) 0.0317(9) 0.0027(7) -0.0071(7) -0.0154(7)
F2 0.0332(9) 0.0214(8) 0.0222(8) -0.0079(6) 0.0090(7) -0.0073(7)
F3 0.0213(8) 0.0205(8) 0.0365(9) 0.0048(7) -0.0088(7) -0.0034(6)
O1 0.0183(9) 0.0139(8) 0.0182(8) -0.0037(7) -0.0038(7) -0.0032(7)
O2 0.0265(10) 0.0247(10) 0.0185(9) -0.0084(7) -0.0020(8) -0.0130(8)
C1 0.0232(14) 0.0197(13) 0.0211(13) -0.0026(10) -0.0017(11) -0.0113(11)
C2 0.0194(13) 0.0174(12) 0.0182(12) -0.0027(10) -0.0049(10) -0.0056(10)
C3 0.0173(12) 0.0139(12) 0.0149(11) -0.0028(9) -0.0015(9) -0.0062(10)
C4 0.0264(14) 0.0150(12) 0.0307(14) -0.0009(11) -0.0068(12) -0.0085(11)
C5 0.0199(13) 0.0219(13) 0.0183(12) -0.0054(10) 0.0000(10) -0.0107(11)

loop_
_atom_type_symbol
_atom_type_description
_atom_type_scat_dispersion_real
_atom_type_scat_dispersion_imag
_atom_type_scat_source
C C 0.0033 0.0016 'International Tables Vol C Tables 4.2.6.8 and 6.1.1.4'
H H 0.0000 0.0000 'International Tables Vol C Tables 4.2.6.8 and 6.1.1.4'
O O 0.0106 0.0060 'International Tables Vol C Tables 4.2.6.8 and 6.1.1.4'
F F 0.0171 0.0103 'International Tables Vol C Tables 4.2.6.8 and 6.1.1.4'
P P 0.1023 0.0942 'International Tables Vol C Tables 4.2.6.8 and 6.1.1.4'
As As 0.0499 2.0058 'International Tables Vol C Tables 4.2.6.8 and 6.1.1.4'

loop_
_geom_angle_atom_site_label_1
_geom_angle_atom_site_label_2
_geom_angle_atom_site_label_3
_geom_angle
_geom_angle_site_symmetry_1
_geom_angle_site_symmetry_3
_geom_angle_publ_flag
F1 As1 F2 92.64(7) . . ?
F1 As1 F3 90.48(7) . . ?
F2 As1 F3 90.98(8) . . ?
F1 As1 O1 80.68(6) . . ?
F2 As1 O1 80.86(6) . . ?
F3 As1 O1 167.62(7) . . ?
F1 As1 O2 84.55(7) . 2_665 ?
F2 As1 O2 176.81(7) . 2_665 ?
F3 As1 O2 87.54(7) . 2_665 ?
O1 As1 O2 100.13(6) . 2_665 ?
F1 As1 O2 169.54(6) . 1_565 ?
F2 As1 O2 83.93(6) . 1_565 ?
F3 As1 O2 79.72(6) . 1_565 ?
O1 As1 O2 108.41(5) . 1_565 ?
O2 As1 O2 98.57(5) 2_665 1_565 ?
O1 P1 C2 112.40(11) . . ?
O1 P1 C1 113.11(11) . . ?
C2 P1 C1 105.54(12) . . ?
O1 P1 C3 111.92(11) . . ?
C2 P1 C3 109.54(11) . . ?
C1 P1 C3 103.81(11) . . ?
O2 P2 C5 111.79(11) . . ?
O2 P2 C4 112.51(12) . . ?
C5 P2 C4 107.15(13) . . ?
O2 P2 C3 110.54(11) . . ?
C5 P2 C3 108.43(11) . . ?
C4 P2 C3 106.16(12) . . ?
P1 O1 As1 127.46(9) . . ?
P1 C1 H1A 109.5 . . ?
P1 C1 H1B 109.5 . . ?
H1A C1 H1B 109.5 . . ?
P1 C1 H1C 109.5 . . ?
H1A C1 H1C 109.5 . . ?
H1B C1 H1C 109.5 . . ?
P1 C2 H2A 109.5 . . ?
P1 C2 H2B 109.5 . . ?
H2A C2 H2B 109.5 . . ?
P1 C2 H2C 109.5 . . ?
H2A C2 H2C 109.5 . . ?
H2B C2 H2C 109.5 . . ?
P1 C3 P2 121.04(13) . . ?
P1 C3 H3A 107.1 . . ?
P2 C3 H3A 107.1 . . ?
P1 C3 H3B 107.1 . . ?
P2 C3 H3B 107.1 . . ?
H3A C3 H3B 106.8 . . ?
P2 C4 H4A 109.5 . . ?
P2 C4 H4B 109.5 . . ?
H4A C4 H4B 109.5 . . ?
P2 C4 H4C 109.5 . . ?
H4A C4 H4C 109.5 . . ?
H4B C4 H4C 109.5 . . ?
P2 C5 H5A 109.5 . . ?
P2 C5 H5B 109.5 . . ?
H5A C5 H5B 109.5 . . ?
P2 C5 H5C 109.5 . . ?
H5A C5 H5C 109.5 . . ?
H5B C5 H5C 109.5 . . ?

loop_
_geom_bond_atom_site_label_1
_geom_bond_atom_site_label_2
_geom_bond_distance
_geom_bond_site_symmetry_2
_geom_bond_publ_flag
As1 F1 1.7414(15) . ?
As1 F2 1.7562(15) . ?
As1 F3 1.7587(15) . ?
As1 O1 2.5750(17) . ?
As1 O2 2.6327(17) 2_665 ?
As1 O2 2.9655(18) 1_565 ?
P1 O1 1.4978(17) . ?
P1 C2 1.793(2) . ?
P1 C1 1.794(3) . ?
P1 C3 1.812(2) . ?
P2 O2 1.5029(17) . ?
P2 C5 1.785(3) . ?
P2 C4 1.791(3) . ?
P2 C3 1.815(2) . ?
C1 H1A 0.9800 . ?
C1 H1B 0.9800 . ?
C1 H1C 0.9800 . ?
C2 H2A 0.9800 . ?
C2 H2B 0.9800 . ?
C2 H2C 0.9800 . ?
C3 H3A 0.9900 . ?
C3 H3B 0.9900 . ?
C4 H4A 0.9800 . ?
C4 H4B 0.9800 . ?
C4 H4C 0.9800 . ?
C5 H5A 0.9800 . ?
C5 H5B 0.9800 . ?
C5 H5C 0.9800 . ?

loop_
_geom_torsion_atom_site_label_1
_geom_torsion_atom_site_label_2
_geom_torsion_atom_site_label_3
_geom_torsion_atom_site_label_4
_geom_torsion
_geom_torsion_site_symmetry_1
_geom_torsion_site_symmetry_2
_geom_torsion_site_symmetry_3
_geom_torsion_site_symmetry_4
_geom_torsion_publ_flag
C2 P1 O1 As1 -176.13(11) . . . . ?
C1 P1 O1 As1 64.46(15) . . . . ?
C3 P1 O1 As1 -52.37(15) . . . . ?
O1 P1 C3 P2 -72.06(17) . . . . ?
C2 P1 C3 P2 53.30(18) . . . . ?
C1 P1 C3 P2 165.63(15) . . . . ?
O2 P2 C3 P1 155.86(14) . . . . ?
C5 P2 C3 P1 33.00(18) . . . . ?
C4 P2 C3 P1 -81.85(17) . . . . ?
